data_7030960
loop_
_publ_author_name
'Artyushin, Oleg I.'
'Odinets, Irina L.'
'Matveeva, Ekaterina V.'
'Vologzhanina, Anna V.'
'Varzatskii, Oleg A.'
'Lyubimov, Sergey E.'
'Voloshin, Yan Z.'

_publ_section_title
;
 Clathrochelates meet phosphorus: thiophosphorylation of Fe(ii)
 dichloroclathrochelate precursor, synthesis of N,S-donor macrobicyclic
 ligands and their Pd(ii) complexes as potent catalysts of Suzuki
 cross-coupling reaction.
;
_journal_issue 25
_journal_name_full 'Dalton transactions (Cambridge, England : 2003)'
_journal_page_first 9677
_journal_page_last 9689
_journal_paper_doi 10.1039/c3dt53590h
_journal_volume 43
_journal_year 2014
_chemical_formula_moiety 'C48 H37 B2 F2 Fe N8 O6 P S, C4 H10 O, C H2 Cl2 '
_chemical_formula_sum 'C53 H49 B2 Cl2 F2 Fe N8 O7 P S'
_chemical_formula_weight 1159.40
_chemical_name_systematic
;
 ? 
;
_space_group_IT_number 2
_symmetry_cell_setting triclinic
_symmetry_space_group_name_Hall '-P 1'
_symmetry_space_group_name_H-M 'P -1'
_atom_sites_solution_hydrogens geom
_atom_sites_solution_primary direct
_atom_sites_solution_secondary difmap
_audit_creation_method SHELXL-97
_cell_angle_alpha 77.363(4)
_cell_angle_beta 78.582(4)
_cell_angle_gamma 64.675(3)
_cell_formula_units_Z 2
_cell_length_a 11.1261(5)
_cell_length_b 12.3086(6)
_cell_length_c 22.0017(11)
_cell_measurement_reflns_used 4381
_cell_measurement_temperature 100(2)
_cell_measurement_theta_max 70.57
_cell_measurement_theta_min 4.02
_cell_volume 2638.8(2)
_computing_cell_refinement 'APEX2 (Bruker, 2005)'
_computing_data_collection 'APEX2 (Bruker, 2005)'
_computing_data_reduction 'APEX2 (Bruker, 2005)'
_computing_molecular_graphics 'SHELXTL ver. 5.1 (Sheldrick, 2008)'
_computing_publication_material 'SHELXTL ver. 5.1 (Sheldrick, 2008)'
_computing_structure_refinement 'SHELXTL ver. 5.1 (Sheldrick, 2008)'
_computing_structure_solution 'SHELXTL ver. 5.1 (Sheldrick, 2008)'
_diffrn_ambient_temperature 100(2)
_diffrn_measured_fraction_theta_full 0.964
_diffrn_measured_fraction_theta_max 0.964
_diffrn_measurement_device_type 'Bruker APEX-II CCD'
_diffrn_measurement_method '\f and \w scans'
_diffrn_radiation_monochromator graphite
_diffrn_radiation_source 'microfocus tube with multilayer optics'
_diffrn_radiation_type CuK\a
_diffrn_radiation_wavelength 1.54178
_diffrn_reflns_av_R_equivalents 0.1381
_diffrn_reflns_av_sigmaI/netI 0.1893
_diffrn_reflns_limit_h_max 13
_diffrn_reflns_limit_h_min -13
_diffrn_reflns_limit_k_max 13
_diffrn_reflns_limit_k_min -14
_diffrn_reflns_limit_l_max 25
_diffrn_reflns_limit_l_min -25
_diffrn_reflns_number 27231
_diffrn_reflns_theta_full 65.00
_diffrn_reflns_theta_max 65.00
_diffrn_reflns_theta_min 4.15
_diffrn_standards_number 0
_exptl_absorpt_coefficient_mu 4.450
_exptl_absorpt_correction_T_max 0.400
_exptl_absorpt_correction_T_min 0.280
_exptl_absorpt_correction_type multi-scan
_exptl_absorpt_process_details 'SADABS (Sheldrick, 1998)'
_exptl_crystal_colour violet
_exptl_crystal_density_diffrn 1.459
_exptl_crystal_density_method 'not measured'
_exptl_crystal_description prism
_exptl_crystal_F_000 1196
_exptl_crystal_size_max 0.32
_exptl_crystal_size_mid 0.27
_exptl_crystal_size_min 0.21
_platon_squeeze_details
;
The unit cell contains 2 solvate CH2Cl2 molecules which have 
been treated as a diffuse contribution to the overall scattering without 
specific atom positions by SQUEEZE/PLATON. Chemical formula, formula weight 
and Dx were calculated taking the solvate molecules into account.
;
_refine_diff_density_max 1.305
_refine_diff_density_min -0.940
_refine_diff_density_rms 0.116
_refine_ls_extinction_method none
_refine_ls_goodness_of_fit_ref 1.006
_refine_ls_hydrogen_treatment constr
_refine_ls_matrix_type full
_refine_ls_number_parameters 579
_refine_ls_number_reflns 8568
_refine_ls_number_restraints 0
_refine_ls_restrained_S_all 1.006
_refine_ls_R_factor_all 0.1690
_refine_ls_R_factor_gt 0.0977
_refine_ls_shift/su_max 0.004
_refine_ls_shift/su_mean 0.001
_refine_ls_structure_factor_coef Fsqd
_refine_ls_weighting_details 'calc w=1/[\s^2^(Fo^2^)+(0.1000P)^2^+0.0000P] where P=(Fo^2^+2Fc^2^)/3'
_refine_ls_weighting_scheme calc
_refine_ls_wR_factor_gt 0.2145
_refine_ls_wR_factor_ref 0.2463
_reflns_number_gt 3839
_reflns_number_total 8568
_reflns_threshold_expression I>2\s(I)
_cod_data_source_file c3dt53590h2.cif
_cod_data_source_block 4c
_cod_depositor_comments
;
The following automatic conversions were performed:

'_symmetry_cell_setting' value 'Triclinic' changed to 'triclinic'
according to
/usr/data/users/saulius/crontab/automatic-downloads/rss-feeds/RSC/lib/dictionaries/cif_core.dic
dictionary named 'cif_core.dic' version 2.4.2 from 2011-04-26.

Automatic conversion script
Id: cif_fix_values 2281 2013-09-26 08:29:07Z andrius 

 Adding full bibliography for 7030958--7030964.cif.
;
_cod_database_code 7030960

loop_
_symmetry_equiv_pos_as_xyz
'x, y, z'
'-x, -y, -z'

loop_
_atom_site_label
_atom_site_type_symbol
_atom_site_fract_x
_atom_site_fract_y
_atom_site_fract_z
_atom_site_U_iso_or_equiv
_atom_site_adp_type
_atom_site_occupancy
_atom_site_symmetry_multiplicity
_atom_site_calc_flag
_atom_site_refinement_flags
Fe1 Fe 0.97857(13) 0.70286(11) 0.76336(6) 0.0326(4) Uani 1 1 d .
P1 P 0.5621(2) 0.79354(19) 0.71977(11) 0.0384(6) Uani 1 1 d .
S1 S 0.4350(2) 0.72343(19) 0.76281(11) 0.0436(6) Uani 1 1 d .
F1 F 0.7895(5) 1.0732(4) 0.6722(2) 0.0414(12) Uani 1 1 d .
F2 F 1.1715(5) 0.3319(4) 0.8554(2) 0.0394(12) Uani 1 1 d .
O1 O 0.7449(5) 0.9112(4) 0.7314(3) 0.0386(15) Uani 1 1 d .
O2 O 0.9959(6) 0.4546(4) 0.7992(3) 0.0438(16) Uani 1 1 d .
O3 O 0.9376(5) 0.8831(4) 0.6516(3) 0.0348(14) Uani 1 1 d .
O4 O 1.2095(5) 0.4759(4) 0.7780(3) 0.0360(14) Uani 1 1 d .
O5 O 0.9310(6) 0.9552(4) 0.7475(2) 0.0371(15) Uani 1 1 d .
O6 O 1.0659(5) 0.5312(4) 0.8748(3) 0.0336(13) Uani 1 1 d .
N1 N 0.7947(7) 0.7922(6) 0.7551(3) 0.0386(18) Uani 1 1 d .
N2 N 0.9161(6) 0.5761(5) 0.7751(3) 0.0251(14) Uani 1 1 d .
N3 N 1.0165(7) 0.7654(5) 0.6768(3) 0.0353(18) Uani 1 1 d .
N4 N 1.1538(7) 0.5881(5) 0.7416(3) 0.0367(18) Uani 1 1 d .
N5 N 0.9862(7) 0.8449(5) 0.7827(3) 0.0340(17) Uani 1 1 d .
N6 N 1.0238(7) 0.6488(6) 0.8484(3) 0.0370(18) Uani 1 1 d .
N7 N 0.7228(8) 0.5287(6) 0.7994(4) 0.045(2) Uani 1 1 d .
H7A H 0.6358 0.5645 0.8097 0.053 Uiso 1 1 calc R
C47 C 0.4847(12) 0.2604(10) 0.8738(6) 0.071(4) Uani 1 1 d .
H47B H 0.4155 0.2323 0.8895 0.085 Uiso 1 1 calc R
C1 C 0.7169(8) 0.7329(6) 0.7590(3) 0.0281(19) Uani 1 1 d .
C2 C 0.7899(8) 0.6035(7) 0.7787(4) 0.035(2) Uani 1 1 d .
C3 C 1.1361(8) 0.7194(7) 0.6481(4) 0.033(2) Uani 1 1 d .
C4 C 1.2174(8) 0.6024(7) 0.6849(4) 0.035(2) Uani 1 1 d .
C5 C 1.0192(8) 0.8404(7) 0.8370(4) 0.037(2) Uani 1 1 d .
C6 C 1.0576(9) 0.7212(7) 0.8739(4) 0.037(2) Uani 1 1 d .
C7 C 1.1895(5) 0.7793(4) 0.59076(19) 0.033(2) Uani 1 1 d G
C8 C 1.3123(5) 0.7852(5) 0.5885(2) 0.039(2) Uani 1 1 d G
H8A H 1.3602 0.7518 0.6241 0.047 Uiso 1 1 calc R
C9 C 1.3651(5) 0.8398(5) 0.5342(3) 0.047(2) Uani 1 1 d G
H9A H 1.4491 0.8438 0.5327 0.056 Uiso 1 1 calc R
C10 C 1.2950(6) 0.8886(5) 0.4822(2) 0.046(3) Uani 1 1 d G
H10A H 1.3311 0.9259 0.4451 0.056 Uiso 1 1 calc R
C11 C 1.1722(5) 0.8828(5) 0.48443(19) 0.049(3) Uani 1 1 d G
H11A H 1.1242 0.9161 0.4489 0.058 Uiso 1 1 calc R
C12 C 1.1194(4) 0.8281(5) 0.5387(2) 0.035(2) Uani 1 1 d G
H12A H 1.0354 0.8242 0.5402 0.042 Uiso 1 1 calc R
C13 C 1.3451(4) 0.5142(4) 0.6594(2) 0.034(2) Uani 1 1 d G
C14 C 1.3650(5) 0.4940(5) 0.5978(2) 0.043(2) Uani 1 1 d G
H14A H 1.2958 0.5384 0.5715 0.051 Uiso 1 1 calc R
C15 C 1.4862(6) 0.4088(5) 0.57451(18) 0.046(3) Uani 1 1 d G
H15A H 1.4998 0.3949 0.5324 0.056 Uiso 1 1 calc R
C16 C 1.5875(4) 0.3438(4) 0.6129(2) 0.047(3) Uani 1 1 d G
H16A H 1.6703 0.2855 0.5970 0.056 Uiso 1 1 calc R
C17 C 1.5675(5) 0.3640(4) 0.6745(2) 0.044(2) Uani 1 1 d G
H17A H 1.6367 0.3196 0.7007 0.053 Uiso 1 1 calc R
C18 C 1.4463(5) 0.4492(4) 0.69779(18) 0.038(2) Uani 1 1 d G
H18A H 1.4327 0.4631 0.7399 0.046 Uiso 1 1 calc R
C19 C 1.0154(6) 0.9479(4) 0.8587(3) 0.037(2) Uani 1 1 d G
C20 C 1.0844(6) 1.0147(5) 0.8215(2) 0.045(2) Uani 1 1 d G
H20A H 1.1343 0.9908 0.7828 0.054 Uiso 1 1 calc R
C21 C 1.0802(6) 1.1166(5) 0.8409(3) 0.056(3) Uani 1 1 d G
H21A H 1.1273 1.1623 0.8155 0.068 Uiso 1 1 calc R
C22 C 1.0070(7) 1.1516(4) 0.8975(3) 0.049(3) Uani 1 1 d G
H22A H 1.0042 1.2212 0.9108 0.058 Uiso 1 1 calc R
C23 C 0.9381(6) 1.0847(5) 0.9347(2) 0.051(3) Uani 1 1 d G
H23A H 0.8881 1.1087 0.9734 0.061 Uiso 1 1 calc R
C24 C 0.9422(6) 0.9829(5) 0.9153(2) 0.047(2) Uani 1 1 d G
H24A H 0.8951 0.9372 0.9407 0.056 Uiso 1 1 calc R
C25 C 1.1287(5) 0.6785(5) 0.9288(2) 0.038(2) Uani 1 1 d G
C26 C 1.2473(5) 0.6936(5) 0.9238(2) 0.038(2) Uani 1 1 d G
H26A H 1.2746 0.7381 0.8869 0.045 Uiso 1 1 calc R
C27 C 1.3259(5) 0.6437(5) 0.9729(3) 0.046(2) Uani 1 1 d G
H27A H 1.4070 0.6540 0.9695 0.056 Uiso 1 1 calc R
C28 C 1.2859(6) 0.5786(5) 1.0270(2) 0.045(2) Uani 1 1 d G
H28A H 1.3396 0.5445 1.0605 0.054 Uiso 1 1 calc R
C29 C 1.1673(6) 0.5635(5) 1.0319(2) 0.051(3) Uani 1 1 d G
H29A H 1.1399 0.5190 1.0689 0.061 Uiso 1 1 calc R
C30 C 1.0887(5) 0.6135(5) 0.9828(3) 0.040(2) Uani 1 1 d G
H30A H 1.0076 0.6031 0.9862 0.048 Uiso 1 1 calc R
C31 C 0.6400(6) 0.7478(5) 0.6435(2) 0.039(2) Uani 1 1 d G
C32 C 0.6303(5) 0.6497(5) 0.6266(3) 0.044(2) Uani 1 1 d G
H32A H 0.5837 0.6066 0.6549 0.053 Uiso 1 1 calc R
C33 C 0.6887(6) 0.6148(5) 0.5681(3) 0.054(3) Uani 1 1 d G
H33A H 0.6821 0.5478 0.5566 0.064 Uiso 1 1 calc R
C34 C 0.7569(6) 0.6780(6) 0.5267(2) 0.056(3) Uani 1 1 d G
H34A H 0.7968 0.6541 0.4867 0.067 Uiso 1 1 calc R
C35 C 0.7666(6) 0.7761(6) 0.5436(3) 0.061(3) Uani 1 1 d G
H35A H 0.8132 0.8192 0.5152 0.073 Uiso 1 1 calc R
C36 C 0.7082(6) 0.8110(5) 0.6020(3) 0.045(2) Uani 1 1 d G
H36A H 0.7148 0.8780 0.6136 0.053 Uiso 1 1 calc R
C37 C 0.4856(6) 0.9559(3) 0.7108(2) 0.038(2) Uani 1 1 d G
C38 C 0.4582(6) 1.0133(5) 0.7628(2) 0.047(2) Uani 1 1 d G
H38A H 0.4879 0.9670 0.8016 0.056 Uiso 1 1 calc R
C39 C 0.3872(6) 1.1386(5) 0.7579(3) 0.049(2) Uani 1 1 d G
H39A H 0.3685 1.1778 0.7935 0.058 Uiso 1 1 calc R
C40 C 0.3437(6) 1.2065(3) 0.7011(3) 0.067(3) Uani 1 1 d G
H40A H 0.2952 1.2921 0.6978 0.080 Uiso 1 1 calc R
C41 C 0.3711(6) 1.1491(5) 0.6491(3) 0.062(3) Uani 1 1 d G
H41A H 0.3413 1.1954 0.6103 0.075 Uiso 1 1 calc R
C42 C 0.4420(6) 1.0238(5) 0.6540(2) 0.051(3) Uani 1 1 d G
H42A H 0.4608 0.9846 0.6184 0.061 Uiso 1 1 calc R
C43 C 0.7795(9) 0.3974(7) 0.8062(5) 0.047(3) Uani 1 1 d .
H43A H 0.8460 0.3633 0.8367 0.057 Uiso 1 1 calc R
H43B H 0.8265 0.3714 0.7654 0.057 Uiso 1 1 calc R
C44 C 0.6726(9) 0.3485(8) 0.8285(4) 0.040(2) Uani 1 1 d .
C45 C 0.7038(10) 0.2264(8) 0.8268(5) 0.052(3) Uani 1 1 d .
H45A H 0.7901 0.1749 0.8099 0.062 Uiso 1 1 calc R
C46 C 0.6057(11) 0.1832(9) 0.8503(6) 0.069(3) Uani 1 1 d .
H46A H 0.6227 0.1008 0.8501 0.083 Uiso 1 1 calc R
C48 C 0.4607(10) 0.3792(10) 0.8751(5) 0.058(3) Uani 1 1 d .
H47A H 0.3756 0.4311 0.8929 0.069 Uiso 1 1 calc R
N8 N 0.5554(8) 0.4243(6) 0.8517(4) 0.047(2) Uani 1 1 d .
B1 B 0.8506(10) 0.9539(8) 0.7012(5) 0.042(3) Uani 1 1 d .
B2 B 1.1121(10) 0.4500(8) 0.8255(5) 0.038(3) Uani 1 1 d .
O7 O 0.9664(8) 0.6919(6) 0.3838(4) 0.0725(15) Uani 1 1 d .
C1S C 1.0135(14) 0.6000(10) 0.3535(6) 0.0725(15) Uani 1 1 d .
H1SA H 1.1125 0.5690 0.3468 0.087 Uiso 1 1 calc R
H1SB H 0.9807 0.6276 0.3118 0.087 Uiso 1 1 calc R
C2S C 0.9736(13) 0.4981(10) 0.3876(5) 0.0725(15) Uani 1 1 d .
H2SA H 1.0115 0.4312 0.3628 0.109 Uiso 1 1 calc R
H2SB H 0.8757 0.5277 0.3936 0.109 Uiso 1 1 calc R
H2SC H 1.0075 0.4691 0.4285 0.109 Uiso 1 1 calc R
C3S C 0.9800(12) 0.8014(9) 0.3470(6) 0.072(4) Uani 1 1 d .
H3SA H 0.9457 0.8190 0.3062 0.087 Uiso 1 1 calc R
H3SB H 1.0758 0.7879 0.3387 0.087 Uiso 1 1 calc R
C4S C 0.8987(13) 0.9139(10) 0.3838(5) 0.0725(15) Uani 1 1 d .
H4SA H 0.9073 0.9869 0.3585 0.109 Uiso 1 1 calc R
H4SB H 0.9345 0.8973 0.4237 0.109 Uiso 1 1 calc R
H4SC H 0.8040 0.9270 0.3921 0.109 Uiso 1 1 calc R

loop_
_atom_site_aniso_label
_atom_site_aniso_U_11
_atom_site_aniso_U_22
_atom_site_aniso_U_33
_atom_site_aniso_U_23
_atom_site_aniso_U_13
_atom_site_aniso_U_12
Fe1 0.0346(8) 0.0215(7) 0.0308(7) 0.0024(5) -0.0054(6) -0.0034(6)
P1 0.0343(12) 0.0261(11) 0.0420(13) 0.0018(9) -0.0086(10) -0.0018(10)
S1 0.0388(13) 0.0311(11) 0.0453(13) 0.0010(10) -0.0011(10) -0.0043(10)
F1 0.042(3) 0.021(2) 0.048(3) 0.007(2) -0.011(2) -0.003(2)
F2 0.044(3) 0.020(2) 0.044(3) 0.006(2) -0.015(2) -0.004(2)
O1 0.037(3) 0.013(3) 0.053(4) -0.001(2) -0.007(3) 0.001(2)
O2 0.044(4) 0.014(3) 0.053(4) 0.000(2) -0.010(3) 0.007(3)
O3 0.036(3) 0.015(3) 0.040(3) 0.006(2) -0.007(3) -0.001(2)
O4 0.038(3) 0.016(3) 0.039(3) 0.005(2) -0.007(3) 0.000(2)
O5 0.051(4) 0.018(3) 0.033(3) 0.011(2) -0.016(3) -0.007(3)
O6 0.039(3) 0.023(3) 0.036(3) -0.004(2) -0.007(3) -0.008(2)
N1 0.046(4) 0.022(4) 0.041(4) 0.003(3) -0.004(4) -0.012(3)
N2 0.016(3) 0.018(3) 0.039(4) -0.009(3) -0.006(3) -0.001(3)
N3 0.035(4) 0.021(3) 0.031(4) 0.008(3) -0.010(3) 0.004(3)
N4 0.050(4) 0.014(3) 0.038(4) 0.009(3) -0.018(4) -0.006(3)
N5 0.033(4) 0.017(3) 0.044(4) 0.000(3) 0.000(3) -0.006(3)
N6 0.031(4) 0.018(3) 0.045(4) 0.009(3) -0.011(3) 0.003(3)
N7 0.045(5) 0.027(4) 0.050(5) 0.006(3) -0.006(4) -0.009(3)
C47 0.071(8) 0.053(7) 0.083(9) 0.024(6) -0.024(7) -0.028(6)
C1 0.039(5) 0.020(4) 0.013(4) -0.002(3) 0.002(3) -0.003(4)
C2 0.033(5) 0.035(5) 0.028(5) -0.001(4) -0.005(4) -0.007(4)
C3 0.040(5) 0.023(4) 0.028(4) -0.004(3) -0.007(4) -0.002(4)
C4 0.028(4) 0.030(4) 0.036(5) 0.002(4) -0.010(4) -0.003(4)
C5 0.035(5) 0.022(4) 0.040(5) 0.000(4) -0.007(4) 0.000(4)
C6 0.042(5) 0.022(4) 0.039(5) -0.001(4) 0.002(4) -0.011(4)
C7 0.031(5) 0.017(4) 0.035(5) 0.000(3) -0.003(4) 0.004(3)
C8 0.040(5) 0.028(4) 0.031(5) 0.007(4) 0.000(4) -0.004(4)
C9 0.039(5) 0.031(5) 0.064(7) -0.004(5) -0.005(5) -0.011(4)
C10 0.058(6) 0.028(5) 0.032(5) 0.004(4) 0.008(4) -0.008(4)
C11 0.039(6) 0.039(5) 0.048(6) -0.009(4) -0.008(5) 0.005(4)
C12 0.030(5) 0.033(4) 0.023(4) 0.004(3) 0.004(4) -0.003(4)
C13 0.048(5) 0.013(4) 0.034(5) 0.005(3) -0.007(4) -0.008(4)
C14 0.042(5) 0.032(5) 0.037(5) 0.005(4) -0.006(4) -0.003(4)
C15 0.056(6) 0.033(5) 0.029(5) -0.005(4) -0.003(4) 0.001(4)
C16 0.063(6) 0.017(4) 0.049(6) 0.001(4) -0.003(5) -0.009(4)
C17 0.047(6) 0.021(4) 0.054(6) 0.000(4) -0.015(5) -0.002(4)
C18 0.045(5) 0.025(4) 0.034(5) 0.001(4) -0.008(4) -0.005(4)
C19 0.047(5) 0.013(4) 0.043(5) 0.002(3) -0.024(4) 0.001(4)
C20 0.049(6) 0.029(5) 0.045(6) -0.001(4) -0.008(4) -0.005(4)
C21 0.065(7) 0.032(5) 0.067(7) 0.012(5) -0.018(6) -0.019(5)
C22 0.068(7) 0.026(5) 0.050(6) -0.006(4) -0.028(5) -0.008(5)
C23 0.070(7) 0.033(5) 0.044(6) -0.007(4) -0.012(5) -0.014(5)
C24 0.048(6) 0.047(6) 0.031(5) 0.005(4) -0.007(4) -0.011(5)
C25 0.048(6) 0.024(4) 0.029(5) -0.003(4) 0.001(4) -0.004(4)
C26 0.040(5) 0.028(4) 0.031(5) 0.001(4) 0.003(4) -0.007(4)
C27 0.042(5) 0.042(5) 0.047(6) -0.012(4) -0.006(4) -0.007(4)
C28 0.061(6) 0.033(5) 0.029(5) 0.000(4) -0.008(4) -0.009(5)
C29 0.070(7) 0.040(5) 0.029(5) 0.003(4) -0.003(5) -0.014(5)
C30 0.052(6) 0.035(5) 0.033(5) 0.000(4) 0.005(4) -0.024(4)
C31 0.035(5) 0.027(4) 0.045(5) -0.007(4) -0.009(4) -0.001(4)
C32 0.032(5) 0.033(5) 0.052(6) 0.000(4) -0.007(4) -0.001(4)
C33 0.042(6) 0.054(6) 0.058(7) -0.014(5) -0.004(5) -0.012(5)
C34 0.052(6) 0.062(7) 0.048(6) -0.019(5) 0.007(5) -0.019(5)
C35 0.052(6) 0.070(7) 0.056(7) -0.014(6) 0.007(5) -0.023(6)
C36 0.046(6) 0.040(5) 0.045(6) -0.008(4) -0.008(4) -0.014(4)
C37 0.029(5) 0.042(5) 0.030(5) 0.007(4) -0.005(4) -0.008(4)
C38 0.033(5) 0.055(6) 0.040(5) -0.010(4) -0.001(4) -0.006(4)
C39 0.042(6) 0.041(5) 0.058(6) -0.017(5) -0.004(5) -0.008(4)
C40 0.045(6) 0.026(5) 0.111(10) -0.009(6) 0.004(6) -0.004(5)
C41 0.057(7) 0.030(5) 0.080(8) 0.005(5) -0.025(6) 0.002(5)
C42 0.065(7) 0.042(5) 0.051(6) 0.000(4) -0.027(5) -0.022(5)
C43 0.045(6) 0.021(4) 0.061(6) 0.001(4) -0.008(5) -0.002(4)
C44 0.047(6) 0.032(5) 0.031(5) 0.008(4) -0.007(4) -0.010(4)
C45 0.052(6) 0.035(5) 0.056(6) 0.010(4) -0.013(5) -0.011(5)
C46 0.056(7) 0.036(6) 0.093(9) 0.010(6) -0.013(6) -0.006(5)
C48 0.039(6) 0.064(7) 0.053(6) 0.016(5) -0.012(5) -0.014(5)
N8 0.047(5) 0.038(4) 0.045(5) 0.004(4) -0.004(4) -0.012(4)
B1 0.033(6) 0.017(5) 0.062(7) 0.000(5) -0.004(5) 0.000(4)
B2 0.042(6) 0.025(5) 0.035(6) 0.008(4) -0.010(5) -0.006(4)
O7 0.103(4) 0.053(3) 0.063(3) -0.001(2) -0.011(3) -0.036(3)
C1S 0.103(4) 0.053(3) 0.063(3) -0.001(2) -0.011(3) -0.036(3)
C2S 0.103(4) 0.053(3) 0.063(3) -0.001(2) -0.011(3) -0.036(3)
C3S 0.071(8) 0.036(6) 0.095(9) 0.001(6) 0.002(7) -0.018(5)
C4S 0.103(4) 0.053(3) 0.063(3) -0.001(2) -0.011(3) -0.036(3)

loop_
_atom_type_symbol
_atom_type_description
_atom_type_scat_dispersion_real
_atom_type_scat_dispersion_imag
_atom_type_scat_source
C C 0.0181 0.0091 'International Tables Vol C Tables 4.2.6.8 and 6.1.1.4'
H H 0.0000 0.0000 'International Tables Vol C Tables 4.2.6.8 and 6.1.1.4'
B B 0.0090 0.0039 'International Tables Vol C Tables 4.2.6.8 and 6.1.1.4'
N N 0.0311 0.0180 'International Tables Vol C Tables 4.2.6.8 and 6.1.1.4'
O O 0.0492 0.0322 'International Tables Vol C Tables 4.2.6.8 and 6.1.1.4'
F F 0.0727 0.0534 'International Tables Vol C Tables 4.2.6.8 and 6.1.1.4'
P P 0.2955 0.4335 'International Tables Vol C Tables 4.2.6.8 and 6.1.1.4'
S S 0.3331 0.5567 'International Tables Vol C Tables 4.2.6.8 and 6.1.1.4'
Fe Fe -1.1336 3.1974 'International Tables Vol C Tables 4.2.6.8 and 6.1.1.4'
Cl Cl 0.3639 0.7018 'International Tables Vol C Tables 4.2.6.8 and 6.1.1.4'

loop_
_geom_angle_atom_site_label_1
_geom_angle_atom_site_label_2
_geom_angle_atom_site_label_3
_geom_angle
N1 Fe1 N4 154.7(3)
N1 Fe1 N2 78.2(3)
N4 Fe1 N2 88.5(3)
N1 Fe1 N5 89.4(3)
N4 Fe1 N5 110.2(3)
N2 Fe1 N5 155.4(3)
N1 Fe1 N3 88.1(3)
N4 Fe1 N3 77.9(3)
N2 Fe1 N3 114.3(3)
N5 Fe1 N3 86.0(3)
N1 Fe1 N6 115.7(3)
N4 Fe1 N6 84.8(3)
N2 Fe1 N6 88.0(3)
N5 Fe1 N6 78.3(3)
N3 Fe1 N6 151.0(3)
C37 P1 C31 108.8(3)
C37 P1 C1 110.9(3)
C31 P1 C1 98.2(3)
C37 P1 S1 111.1(2)
C31 P1 S1 114.6(2)
C1 P1 S1 112.6(3)
N1 O1 B1 112.4(6)
N2 O2 B2 110.2(6)
N3 O3 B1 111.2(6)
N4 O4 B2 112.0(6)
N5 O5 B1 112.3(6)
N6 O6 B2 110.7(6)
C1 N1 O1 117.0(7)
C1 N1 Fe1 119.3(5)
O1 N1 Fe1 122.0(6)
C2 N2 O2 116.1(6)
C2 N2 Fe1 119.6(5)
O2 N2 Fe1 121.4(5)
C3 N3 O3 115.4(6)
C3 N3 Fe1 119.8(5)
O3 N3 Fe1 120.5(5)
C4 N4 O4 116.2(6)
C4 N4 Fe1 120.4(5)
O4 N4 Fe1 122.1(5)
C5 N5 O5 118.4(7)
C5 N5 Fe1 119.1(5)
O5 N5 Fe1 121.0(6)
O6 N6 C6 116.4(7)
O6 N6 Fe1 122.4(6)
C6 N6 Fe1 117.5(5)
C2 N7 C43 127.0(8)
C2 N7 H7A 116.5
C43 N7 H7A 116.5
C46 C47 C48 120.8(11)
C46 C47 H47B 119.6
C48 C47 H47B 119.6
N1 C1 C2 110.3(7)
N1 C1 P1 124.5(5)
C2 C1 P1 122.2(7)
N2 C2 N7 128.5(7)
N2 C2 C1 111.1(8)
N7 C2 C1 120.4(7)
N3 C3 C7 125.1(6)
N3 C3 C4 110.3(7)
C7 C3 C4 124.3(7)
N4 C4 C13 126.1(6)
N4 C4 C3 110.1(7)
C13 C4 C3 123.7(7)
N5 C5 C6 113.1(8)
N5 C5 C19 123.1(7)
C6 C5 C19 123.8(8)
N6 C6 C5 110.3(8)
N6 C6 C25 123.0(7)
C5 C6 C25 126.6(8)
C8 C7 C12 120.0
C8 C7 C3 119.4(5)
C12 C7 C3 120.6(5)
C9 C8 C7 120.0
C9 C8 H8A 120.0
C7 C8 H8A 120.0
C8 C9 C10 120.0
C8 C9 H9A 120.0
C10 C9 H9A 120.0
C9 C10 C11 120.0
C9 C10 H10A 120.0
C11 C10 H10A 120.0
C12 C11 C10 120.0
C12 C11 H11A 120.0
C10 C11 H11A 120.0
C11 C12 C7 120.0
C11 C12 H12A 120.0
C7 C12 H12A 120.0
C14 C13 C18 120.0
C14 C13 C4 120.7(4)
C18 C13 C4 119.3(4)
C15 C14 C13 120.0
C15 C14 H14A 120.0
C13 C14 H14A 120.0
C14 C15 C16 120.0
C14 C15 H15A 120.0
C16 C15 H15A 120.0
C15 C16 C17 120.0
C15 C16 H16A 120.0
C17 C16 H16A 120.0
C18 C17 C16 120.0
C18 C17 H17A 120.0
C16 C17 H17A 120.0
C17 C18 C13 120.0
C17 C18 H18A 120.0
C13 C18 H18A 120.0
C20 C19 C24 120.0
C20 C19 C5 119.4(5)
C24 C19 C5 120.6(5)
C21 C20 C19 120.0
C21 C20 H20A 120.0
C19 C20 H20A 120.0
C20 C21 C22 120.0
C20 C21 H21A 120.0
C22 C21 H21A 120.0
C23 C22 C21 120.0
C23 C22 H22A 120.0
C21 C22 H22A 120.0
C24 C23 C22 120.0
C24 C23 H23A 120.0
C22 C23 H23A 120.0
C23 C24 C19 120.0
C23 C24 H24A 120.0
C19 C24 H24A 120.0
C26 C25 C30 120.0
C26 C25 C6 117.8(5)
C30 C25 C6 121.9(5)
C27 C26 C25 120.0
C27 C26 H26A 120.0
C25 C26 H26A 120.0
C26 C27 C28 120.0
C26 C27 H27A 120.0
C28 C27 H27A 120.0
C29 C28 C27 120.0
C29 C28 H28A 120.0
C27 C28 H28A 120.0
C30 C29 C28 120.0
C30 C29 H29A 120.0
C28 C29 H29A 120.0
C29 C30 C25 120.0
C29 C30 H30A 120.0
C25 C30 H30A 120.0
C32 C31 C36 120.0
C32 C31 P1 119.7(4)
C36 C31 P1 120.3(4)
C31 C32 C33 120.0
C31 C32 H32A 120.0
C33 C32 H32A 120.0
C32 C33 C34 120.0
C32 C33 H33A 120.0
C34 C33 H33A 120.0
C35 C34 C33 120.0
C35 C34 H34A 120.0
C33 C34 H34A 120.0
C34 C35 C36 120.0
C34 C35 H35A 120.0
C36 C35 H35A 120.0
C35 C36 C31 120.0
C35 C36 H36A 120.0
C31 C36 H36A 120.0
C38 C37 C42 120.0
C38 C37 P1 119.3(3)
C42 C37 P1 120.4(3)
C37 C38 C39 120.0
C37 C38 H38A 120.0
C39 C38 H38A 120.0
C40 C39 C38 120.0
C40 C39 H39A 120.0
C38 C39 H39A 120.0
C39 C40 C41 120.0
C39 C40 H40A 120.0
C41 C40 H40A 120.0
C42 C41 C40 120.0
C42 C41 H41A 120.0
C40 C41 H41A 120.0
C41 C42 C37 120.0
C41 C42 H42A 120.0
C37 C42 H42A 120.0
N7 C43 C44 111.2(7)
N7 C43 H43A 109.4
C44 C43 H43A 109.4
N7 C43 H43B 109.4
C44 C43 H43B 109.4
H43A C43 H43B 108.0
N8 C44 C45 124.0(9)
N8 C44 C43 116.5(8)
C45 C44 C43 119.4(8)
C46 C45 C44 117.9(9)
C46 C45 H45A 121.0
C44 C45 H45A 121.0
C47 C46 C45 118.6(10)
C47 C46 H46A 120.7
C45 C46 H46A 120.7
N8 C48 C47 121.7(10)
N8 C48 H47A 119.1
C47 C48 H47A 119.1
C44 N8 C48 117.0(8)
F1 B1 O3 106.6(8)
F1 B1 O1 108.1(7)
O3 B1 O1 111.8(8)
F1 B1 O5 106.9(8)
O3 B1 O5 110.9(7)
O1 B1 O5 112.2(8)
F2 B2 O4 108.6(7)
F2 B2 O2 105.4(8)
O4 B2 O2 113.1(7)
F2 B2 O6 106.9(7)
O4 B2 O6 111.5(8)
O2 B2 O6 111.0(7)
C1S O7 C3S 114.1(9)
O7 C1S C2S 112.7(10)
O7 C1S H1SA 109.1
C2S C1S H1SA 109.1
O7 C1S H1SB 109.1
C2S C1S H1SB 109.1
H1SA C1S H1SB 107.8
C1S C2S H2SA 109.5
C1S C2S H2SB 109.5
H2SA C2S H2SB 109.5
C1S C2S H2SC 109.5
H2SA C2S H2SC 109.5
H2SB C2S H2SC 109.5
O7 C3S C4S 110.2(9)
O7 C3S H3SA 109.6
C4S C3S H3SA 109.6
O7 C3S H3SB 109.6
C4S C3S H3SB 109.6
H3SA C3S H3SB 108.1
C3S C4S H4SA 109.5
C3S C4S H4SB 109.5
H4SA C4S H4SB 109.5
C3S C4S H4SC 109.5
H4SA C4S H4SC 109.5
H4SB C4S H4SC 109.5

loop_
_geom_bond_atom_site_label_1
_geom_bond_atom_site_label_2
_geom_bond_distance
Fe1 N1 1.887(7)
Fe1 N4 1.896(7)
Fe1 N2 1.914(6)
Fe1 N5 1.927(7)
Fe1 N3 1.928(6)
Fe1 N6 1.934(7)
P1 C37 1.788(4)
P1 C31 1.817(5)
P1 C1 1.863(8)
P1 S1 1.949(3)
F1 B1 1.391(10)
F2 B2 1.384(10)
O1 N1 1.346(8)
O1 B1 1.472(12)
O2 N2 1.417(8)
O2 B2 1.493(12)
O3 N3 1.389(7)
O3 B1 1.471(12)
O4 N4 1.384(8)
O4 B2 1.438(12)
O5 N5 1.355(8)
O5 B1 1.488(13)
O6 N6 1.346(8)
O6 B2 1.502(12)
N1 C1 1.332(11)
N2 C2 1.287(10)
N3 C3 1.291(10)
N4 C4 1.321(11)
N5 C5 1.299(11)
N6 C6 1.356(11)
N7 C2 1.372(11)
N7 C43 1.447(11)
N7 H7A 0.8800
C47 C46 1.352(16)
C47 C48 1.376(15)
C47 H47B 0.9500
C1 C2 1.455(11)
C3 C7 1.470(9)
C3 C4 1.488(10)
C4 C13 1.464(9)
C5 C6 1.440(11)
C5 C19 1.484(10)
C6 C25 1.451(10)
C7 C8 1.3900
C7 C12 1.3900
C8 C9 1.3900
C8 H8A 0.9500
C9 C10 1.3900
C9 H9A 0.9500
C10 C11 1.3900
C10 H10A 0.9500
C11 C12 1.3900
C11 H11A 0.9500
C12 H12A 0.9500
C13 C14 1.3900
C13 C18 1.3900
C14 C15 1.3900
C14 H14A 0.9500
C15 C16 1.3900
C15 H15A 0.9500
C16 C17 1.3900
C16 H16A 0.9500
C17 C18 1.3900
C17 H17A 0.9500
C18 H18A 0.9500
C19 C20 1.3900
C19 C24 1.3900
C20 C21 1.3900
C20 H20A 0.9500
C21 C22 1.3900
C21 H21A 0.9500
C22 C23 1.3900
C22 H22A 0.9500
C23 C24 1.3900
C23 H23A 0.9500
C24 H24A 0.9500
C25 C26 1.3900
C25 C30 1.3900
C26 C27 1.3900
C26 H26A 0.9500
C27 C28 1.3900
C27 H27A 0.9500
C28 C29 1.3900
C28 H28A 0.9500
C29 C30 1.3900
C29 H29A 0.9500
C30 H30A 0.9500
C31 C32 1.3900
C31 C36 1.3900
C32 C33 1.3900
C32 H32A 0.9500
C33 C34 1.3900
C33 H33A 0.9500
C34 C35 1.3900
C34 H34A 0.9500
C35 C36 1.3900
C35 H35A 0.9500
C36 H36A 0.9500
C37 C38 1.3900
C37 C42 1.3900
C38 C39 1.3900
C38 H38A 0.9500
C39 C40 1.3900
C39 H39A 0.9500
C40 C41 1.3900
C40 H40A 0.9500
C41 C42 1.3900
C41 H41A 0.9500
C42 H42A 0.9500
C43 C44 1.507(13)
C43 H43A 0.9900
C43 H43B 0.9900
C44 N8 1.318(11)
C44 C45 1.397(13)
C45 C46 1.377(14)
C45 H45A 0.9500
C46 H46A 0.9500
C48 N8 1.358(12)
C48 H47A 0.9500
O7 C1S 1.298(13)
O7 C3S 1.464(12)
C1S C2S 1.505(15)
C1S H1SA 0.9900
C1S H1SB 0.9900
C2S H2SA 0.9800
C2S H2SB 0.9800
C2S H2SC 0.9800
C3S C4S 1.589(16)
C3S H3SA 0.9900
C3S H3SB 0.9900
C4S H4SA 0.9800
C4S H4SB 0.9800
C4S H4SC 0.9800

loop_
_geom_hbond_atom_site_label_D
_geom_hbond_atom_site_label_H
_geom_hbond_atom_site_label_A
_geom_hbond_distance_DH
_geom_hbond_distance_HA
_geom_hbond_distance_DA
_geom_hbond_angle_DHA
_geom_hbond_site_symmetry_A
N7 H7A S1 0.88 2.48 3.20(1) 139 1_555

loop_
_geom_torsion_atom_site_label_1
_geom_torsion_atom_site_label_2
_geom_torsion_atom_site_label_3
_geom_torsion_atom_site_label_4
_geom_torsion
B1 O1 N1 C1 -152.4(8)
B1 O1 N1 Fe1 12.3(10)
N4 Fe1 N1 C1 57.9(10)
N2 Fe1 N1 C1 -1.8(6)
N5 Fe1 N1 C1 -160.4(7)
N3 Fe1 N1 C1 113.6(7)
N6 Fe1 N1 C1 -83.7(7)
N4 Fe1 N1 O1 -106.5(8)
N2 Fe1 N1 O1 -166.2(7)
N5 Fe1 N1 O1 35.2(7)
N3 Fe1 N1 O1 -50.8(7)
N6 Fe1 N1 O1 111.9(6)
B2 O2 N2 C2 -148.3(7)
B2 O2 N2 Fe1 12.4(8)
N1 Fe1 N2 C2 -6.7(6)
N4 Fe1 N2 C2 -165.0(6)
N5 Fe1 N2 C2 54.4(10)
N3 Fe1 N2 C2 -89.1(6)
N6 Fe1 N2 C2 110.1(6)
N1 Fe1 N2 O2 -166.8(6)
N4 Fe1 N2 O2 34.8(6)
N5 Fe1 N2 O2 -105.7(7)
N3 Fe1 N2 O2 110.8(5)
N6 Fe1 N2 O2 -50.0(5)
B1 O3 N3 C3 -143.9(8)
B1 O3 N3 Fe1 12.8(9)
N1 Fe1 N3 C3 -168.4(7)
N4 Fe1 N3 C3 -9.5(7)
N2 Fe1 N3 C3 -92.3(7)
N5 Fe1 N3 C3 102.1(7)
N6 Fe1 N3 C3 45.2(10)
N1 Fe1 N3 O3 35.9(6)
N4 Fe1 N3 O3 -165.2(7)
N2 Fe1 N3 O3 112.0(6)
N5 Fe1 N3 O3 -53.6(6)
N6 Fe1 N3 O3 -110.5(7)
B2 O4 N4 C4 -156.2(8)
B2 O4 N4 Fe1 10.9(9)
N1 Fe1 N4 C4 59.7(11)
N2 Fe1 N4 C4 117.4(7)
N5 Fe1 N4 C4 -79.0(7)
N3 Fe1 N4 C4 2.1(7)
N6 Fe1 N4 C4 -154.5(7)
N1 Fe1 N4 O4 -107.0(8)
N2 Fe1 N4 O4 -49.3(6)
N5 Fe1 N4 O4 114.3(6)
N3 Fe1 N4 O4 -164.6(7)
N6 Fe1 N4 O4 38.9(6)
B1 O5 N5 C5 -157.1(8)
B1 O5 N5 Fe1 8.5(9)
N1 Fe1 N5 C5 118.6(7)
N4 Fe1 N5 C5 -77.8(7)
N2 Fe1 N5 C5 59.6(10)
N3 Fe1 N5 C5 -153.3(7)
N6 Fe1 N5 C5 2.2(6)
N1 Fe1 N5 O5 -47.0(6)
N4 Fe1 N5 O5 116.6(6)
N2 Fe1 N5 O5 -106.0(8)
N3 Fe1 N5 O5 41.2(6)
N6 Fe1 N5 O5 -163.4(6)
B2 O6 N6 C6 -140.1(8)
B2 O6 N6 Fe1 17.5(9)
N1 Fe1 N6 O6 109.2(6)
N4 Fe1 N6 O6 -55.4(6)
N2 Fe1 N6 O6 33.3(6)
N5 Fe1 N6 O6 -167.3(6)
N3 Fe1 N6 O6 -108.7(7)
N1 Fe1 N6 C6 -93.5(6)
N4 Fe1 N6 C6 102.0(6)
N2 Fe1 N6 C6 -169.3(6)
N5 Fe1 N6 C6 -9.9(6)
N3 Fe1 N6 C6 48.7(9)
O1 N1 C1 C2 173.6(6)
Fe1 N1 C1 C2 8.4(9)
O1 N1 C1 P1 13.0(11)
Fe1 N1 C1 P1 -152.2(4)
C37 P1 C1 N1 -29.0(8)
C31 P1 C1 N1 84.8(7)
S1 P1 C1 N1 -154.2(6)
C37 P1 C1 C2 172.6(6)
C31 P1 C1 C2 -73.6(7)
S1 P1 C1 C2 47.4(7)
O2 N2 C2 N7 -4.1(12)
Fe1 N2 C2 N7 -165.3(7)
O2 N2 C2 C1 173.8(6)
Fe1 N2 C2 C1 12.6(9)
C43 N7 C2 N2 -18.3(15)
C43 N7 C2 C1 164.0(8)
N1 C1 C2 N2 -12.9(10)
P1 C1 C2 N2 148.2(6)
N1 C1 C2 N7 165.2(8)
P1 C1 C2 N7 -33.7(11)
O3 N3 C3 C7 -3.2(12)
Fe1 N3 C3 C7 -160.1(6)
O3 N3 C3 C4 170.8(7)
Fe1 N3 C3 C4 13.9(10)
O4 N4 C4 C13 -4.7(13)
Fe1 N4 C4 C13 -172.1(6)
O4 N4 C4 C3 171.6(7)
Fe1 N4 C4 C3 4.2(10)
N3 C3 C4 N4 -11.1(11)
C7 C3 C4 N4 162.9(7)
N3 C3 C4 C13 165.4(8)
C7 C3 C4 C13 -20.6(13)
O5 N5 C5 C6 171.2(7)
Fe1 N5 C5 C6 5.2(10)
O5 N5 C5 C19 -8.0(12)
Fe1 N5 C5 C19 -174.0(5)
O6 N6 C6 C5 173.7(7)
Fe1 N6 C6 C5 14.9(9)
O6 N6 C6 C25 -3.4(11)
Fe1 N6 C6 C25 -162.1(6)
N5 C5 C6 N6 -12.6(11)
C19 C5 C6 N6 166.6(7)
N5 C5 C6 C25 164.4(7)
C19 C5 C6 C25 -16.4(13)
N3 C3 C7 C8 130.1(8)
C4 C3 C7 C8 -43.0(10)
N3 C3 C7 C12 -51.0(10)
C4 C3 C7 C12 135.9(7)
C12 C7 C8 C9 0.0
C3 C7 C8 C9 178.9(5)
C7 C8 C9 C10 0.0
C8 C9 C10 C11 0.0
C9 C10 C11 C12 0.0
C10 C11 C12 C7 0.0
C8 C7 C12 C11 0.0
C3 C7 C12 C11 -178.9(6)
N4 C4 C13 C14 139.0(8)
C3 C4 C13 C14 -36.9(11)
N4 C4 C13 C18 -40.1(11)
C3 C4 C13 C18 144.0(7)
C18 C13 C14 C15 0.0
C4 C13 C14 C15 -179.1(6)
C13 C14 C15 C16 0.0
C14 C15 C16 C17 0.0
C15 C16 C17 C18 0.0
C16 C17 C18 C13 0.0
C14 C13 C18 C17 0.0
C4 C13 C18 C17 179.1(6)
N5 C5 C19 C20 -54.3(9)
C6 C5 C19 C20 126.6(8)
N5 C5 C19 C24 124.9(8)
C6 C5 C19 C24 -54.2(10)
C24 C19 C20 C21 0.0
C5 C19 C20 C21 179.2(6)
C19 C20 C21 C22 0.0
C20 C21 C22 C23 0.0
C21 C22 C23 C24 0.0
C22 C23 C24 C19 0.0
C20 C19 C24 C23 0.0
C5 C19 C24 C23 -179.1(6)
N6 C6 C25 C26 124.7(7)
C5 C6 C25 C26 -51.9(10)
N6 C6 C25 C30 -48.8(9)
C5 C6 C25 C30 134.6(8)
C30 C25 C26 C27 0.0
C6 C25 C26 C27 -173.6(6)
C25 C26 C27 C28 0.0
C26 C27 C28 C29 0.0
C27 C28 C29 C30 0.0
C28 C29 C30 C25 0.0
C26 C25 C30 C29 0.0
C6 C25 C30 C29 173.4(6)
C37 P1 C31 C32 -139.2(4)
C1 P1 C31 C32 105.4(4)
S1 P1 C31 C32 -14.1(4)
C37 P1 C31 C36 40.3(4)
C1 P1 C31 C36 -75.1(4)
S1 P1 C31 C36 165.4(3)
C36 C31 C32 C33 0.0
P1 C31 C32 C33 179.5(4)
C31 C32 C33 C34 0.0
C32 C33 C34 C35 0.0
C33 C34 C35 C36 0.0
C34 C35 C36 C31 0.0
C32 C31 C36 C35 0.0
P1 C31 C36 C35 -179.5(4)
C31 P1 C37 C38 -159.3(4)
C1 P1 C37 C38 -52.4(4)
S1 P1 C37 C38 73.6(4)
C31 P1 C37 C42 26.9(4)
C1 P1 C37 C42 133.8(4)
S1 P1 C37 C42 -100.2(3)
C42 C37 C38 C39 0.0
P1 C37 C38 C39 -173.8(5)
C37 C38 C39 C40 0.0
C38 C39 C40 C41 0.0
C39 C40 C41 C42 0.0
C40 C41 C42 C37 0.0
C38 C37 C42 C41 0.0
P1 C37 C42 C41 173.8(5)
C2 N7 C43 C44 -178.2(8)
N7 C43 C44 N8 -15.2(12)
N7 C43 C44 C45 168.3(8)
N8 C44 C45 C46 0.6(15)
C43 C44 C45 C46 176.9(10)
C48 C47 C46 C45 -1.1(18)
C44 C45 C46 C47 0.0(17)
C46 C47 C48 N8 1.7(17)
C45 C44 N8 C48 0.0(13)
C43 C44 N8 C48 -176.4(8)
C47 C48 N8 C44 -1.1(14)
N3 O3 B1 F1 172.4(7)
N3 O3 B1 O1 -69.7(9)
N3 O3 B1 O5 56.4(9)
N1 O1 B1 F1 173.4(7)
N1 O1 B1 O3 56.4(10)
N1 O1 B1 O5 -68.9(9)
N5 O5 B1 F1 174.6(7)
N5 O5 B1 O3 -69.6(9)
N5 O5 B1 O1 56.2(8)
N4 O4 B2 F2 173.7(7)
N4 O4 B2 O2 57.0(9)
N4 O4 B2 O6 -68.9(8)
N2 O2 B2 F2 171.7(6)
N2 O2 B2 O4 -69.8(8)
N2 O2 B2 O6 56.3(8)
N6 O6 B2 F2 171.4(7)
N6 O6 B2 O4 52.8(9)
N6 O6 B2 O2 -74.2(8)
C3S O7 C1S C2S -168.3(10)
C1S O7 C3S C4S 170.6(11)

loop_
_platon_squeeze_void_nr
_platon_squeeze_void_average_x
_platon_squeeze_void_average_y
_platon_squeeze_void_average_z
_platon_squeeze_void_volume
_platon_squeeze_void_count_electrons
_platon_squeeze_void_content
1 0.500 0.000 1.000 294 70 ' '
